data_4079740
loop_
_publ_author_name
'Bajo, Sonia'
'Esteruelas, Miguel A.'
'L\'opez, Ana M.'
'O\~nate, Enrique'

_publ_section_title
;
 Alkenylation of 2-Methylpyridine via Pyridylidene--Osmium Complexes
;
_journal_issue 24
_journal_name_full Organometallics
_journal_page_first 8618
_journal_paper_doi 10.1021/om301058n
_journal_volume 31
_journal_year 2012
_chemical_formula_sum 'C32 H43 B N7 Os P'
_chemical_formula_weight 757.71
_chemical_name_systematic
; 
 ? 
;
_space_group_IT_number 14
_symmetry_cell_setting monoclinic
_symmetry_space_group_name_Hall '-P 2yn'
_symmetry_space_group_name_H-M 'P 1 21/n 1'
_atom_sites_solution_hydrogens geom
_atom_sites_solution_primary direct
_atom_sites_solution_secondary difmap
_audit_creation_method SHELXL-97
_cell_angle_alpha 90.00
_cell_angle_beta 93.2380(10)
_cell_angle_gamma 90.00
_cell_formula_units_Z 4
_cell_length_a 10.5349(10)
_cell_length_b 20.4383(18)
_cell_length_c 14.8765(14)
_cell_measurement_reflns_used 5761
_cell_measurement_temperature 100(2)
_cell_measurement_theta_max 28
_cell_measurement_theta_min 2.4
_cell_volume 3198.0(5)
_computing_cell_refinement 'SAINT+ v. 7.56a (Bruker AXS, 2008)'
_computing_data_collection 'apex2 v. 7.0 (Bruker AXS, 2009)'
_computing_data_reduction 'SAINT+ v. 7.56a (Bruker AXS, 2008)'
_computing_molecular_graphics 'XP, SHELXTL v. 6.14 (Bruker, 2000)'
_computing_publication_material 'XCIF, SHELXTL v. 6.14 (Bruker, 2000)'
_computing_structure_refinement 'SHELXL-97 (Sheldrick, 1997)'
_computing_structure_solution 'SHELXS-97 (Sheldrick, 1990)'
_diffrn_ambient_temperature 100(2)
_diffrn_detector_area_resol_mean 8.26
_diffrn_measured_fraction_theta_full 0.992
_diffrn_measured_fraction_theta_max 0.927
_diffrn_measurement_device_type 'Bruker SMART APEX CCD system'
_diffrn_measurement_method '\w rotations with narrow frames'
_diffrn_radiation_monochromator graphite
_diffrn_radiation_source 'normal-focus sealed tube'
_diffrn_radiation_type MoK\a
_diffrn_radiation_wavelength 0.71073
_diffrn_reflns_av_R_equivalents 0.0599
_diffrn_reflns_av_sigmaI/netI 0.0607
_diffrn_reflns_limit_h_max 13
_diffrn_reflns_limit_h_min -13
_diffrn_reflns_limit_k_max 26
_diffrn_reflns_limit_k_min -26
_diffrn_reflns_limit_l_max 19
_diffrn_reflns_limit_l_min -19
_diffrn_reflns_number 29092
_diffrn_reflns_theta_full 27.50
_diffrn_reflns_theta_max 28.61
_diffrn_reflns_theta_min 1.69
_diffrn_standards_decay_% 0
_exptl_absorpt_coefficient_mu 4.071
_exptl_absorpt_correction_T_max 0.862
_exptl_absorpt_correction_T_min 0.646
_exptl_absorpt_correction_type multi-scan
_exptl_absorpt_process_details
;
Absorption correction performed with SADABS program. This is based on the
method of Blessing: Blessing, R. H., Acta Crystallogr., Sect. A 1995, 51, 33.

SADABS: Area-Detector Absorption Correction. Bruker-AXS 
within SAINT+ package, v. 6.1 (2000).
;
_exptl_crystal_colour black
_exptl_crystal_density_diffrn 1.574
_exptl_crystal_density_method 'not measured'
_exptl_crystal_description 'irregular block'
_exptl_crystal_F_000 1520
_exptl_crystal_size_max 0.12
_exptl_crystal_size_mid 0.10
_exptl_crystal_size_min 0.06
_refine_diff_density_max 1.892
_refine_diff_density_min -0.985
_refine_diff_density_rms 0.161
_refine_ls_extinction_method none
_refine_ls_goodness_of_fit_ref 1.031
_refine_ls_hydrogen_treatment mixed
_refine_ls_matrix_type full
_refine_ls_number_parameters 392
_refine_ls_number_reflns 7590
_refine_ls_number_restraints 0
_refine_ls_restrained_S_all 1.031
_refine_ls_R_factor_all 0.0632
_refine_ls_R_factor_gt 0.0437
_refine_ls_shift/su_max 0.002
_refine_ls_shift/su_mean 0.000
_refine_ls_structure_factor_coef Fsqd
_refine_ls_weighting_details 'calc w=1/[\s^2^(Fo^2^)+(0.0319P)^2^+10.1553P] where P=(Fo^2^+2Fc^2^)/3'
_refine_ls_weighting_scheme calc
_refine_ls_wR_factor_gt 0.0874
_refine_ls_wR_factor_ref 0.0977
_reflns_number_gt 5984
_reflns_number_total 7590
_reflns_threshold_expression >2sigma(I)
_cod_data_source_file om301058n_si_001.cif
_cod_data_source_block enrique94
_cod_original_sg_symbol_H-M P21/n
_cod_database_code 4079740

loop_
_symmetry_equiv_pos_as_xyz
'x, y, z'
'-x+1/2, y+1/2, -z+1/2'
'-x, -y, -z'
'x-1/2, -y-1/2, z-1/2'

loop_
_atom_site_label
_atom_site_type_symbol
_atom_site_fract_x
_atom_site_fract_y
_atom_site_fract_z
_atom_site_U_iso_or_equiv
_atom_site_adp_type
_atom_site_occupancy
_atom_site_symmetry_multiplicity
_atom_site_calc_flag
_atom_site_refinement_flags
Os Os 0.72660(2) 0.150490(10) 0.708373(14) 0.01878(7) Uani 1 1 d .
P1 P 0.73549(13) 0.05412(7) 0.79306(9) 0.0202(3) Uani 1 1 d .
N1 N 0.9107(4) 0.1787(2) 0.7539(3) 0.0225(10) Uani 1 1 d .
N2 N 0.7276(4) 0.2349(2) 0.6242(3) 0.0205(10) Uani 1 1 d .
N3 N 0.6191(4) 0.2659(2) 0.5985(3) 0.0236(10) Uani 1 1 d .
N4 N 0.5549(4) 0.1252(2) 0.6381(3) 0.0217(10) Uani 1 1 d .
N5 N 0.4696(4) 0.1731(2) 0.6129(3) 0.0217(10) Uani 1 1 d .
N6 N 0.6010(4) 0.2108(2) 0.7883(3) 0.0221(10) Uani 1 1 d .
N7 N 0.5127(4) 0.2487(2) 0.7414(3) 0.0215(10) Uani 1 1 d .
B1 B 0.4948(6) 0.2447(3) 0.6388(4) 0.0239(13) Uani 1 1 d .
H01 H 0.414(6) 0.274(3) 0.612(4) 0.029 Uiso 1 1 d .
C1 C 0.9754(6) 0.2205(3) 0.8093(4) 0.0259(12) Uani 1 1 d .
C2 C 0.9019(6) 0.2643(3) 0.8675(4) 0.0328(14) Uani 1 1 d .
H2A H 0.8356 0.2869 0.8305 0.049 Uiso 1 1 calc R
H2B H 0.9593 0.2966 0.8967 0.049 Uiso 1 1 calc R
H2C H 0.8624 0.2381 0.9135 0.049 Uiso 1 1 calc R
C3 C 1.1072(6) 0.2213(3) 0.8129(4) 0.0308(14) Uani 1 1 d .
H3 H 1.1524 0.2507 0.8525 0.037 Uiso 1 1 calc R
C4 C 1.1735(6) 0.1792(3) 0.7588(4) 0.0324(14) Uani 1 1 d .
H4 H 1.2638 0.1779 0.7633 0.039 Uiso 1 1 calc R
C5 C 1.1047(6) 0.1390(3) 0.6977(4) 0.0289(13) Uani 1 1 d .
H5 H 1.1475 0.1099 0.6597 0.035 Uiso 1 1 calc R
C6 C 0.9739(5) 0.1420(3) 0.6935(4) 0.0236(12) Uani 1 1 d .
C7 C 0.8714(5) 0.1161(3) 0.6323(4) 0.0222(12) Uani 1 1 d .
C8 C 0.9076(5) 0.0963(3) 0.5506(4) 0.0233(12) Uani 1 1 d .
H8 H 1.000(6) 0.096(3) 0.545(4) 0.028 Uiso 1 1 d .
C9 C 0.8322(5) 0.0822(3) 0.4673(4) 0.0239(12) Uani 1 1 d .
C10 C 0.7079(5) 0.1052(3) 0.4497(4) 0.0247(12) Uani 1 1 d .
H10 H 0.6664 0.1279 0.4954 0.030 Uiso 1 1 calc R
C11 C 0.6450(6) 0.0955(3) 0.3668(4) 0.0275(13) Uani 1 1 d .
H11 H 0.5610 0.1117 0.3564 0.033 Uiso 1 1 calc R
C12 C 0.7020(6) 0.0625(3) 0.2990(4) 0.0295(13) Uani 1 1 d .
H12 H 0.6580 0.0562 0.2422 0.035 Uiso 1 1 calc R
C13 C 0.8231(6) 0.0390(3) 0.3148(4) 0.0305(14) Uani 1 1 d .
H13 H 0.8631 0.0161 0.2686 0.037 Uiso 1 1 calc R
C14 C 0.8874(5) 0.0484(3) 0.3971(4) 0.0269(12) Uani 1 1 d .
H14 H 0.9711 0.0316 0.4066 0.032 Uiso 1 1 calc R
C15 C 0.8194(6) 0.2630(3) 0.5804(4) 0.0259(12) Uani 1 1 d .
H15 H 0.9065 0.2509 0.5862 0.031 Uiso 1 1 calc R
C16 C 0.7704(6) 0.3127(3) 0.5247(4) 0.0289(13) Uani 1 1 d .
H16 H 0.8149 0.3404 0.4859 0.035 Uiso 1 1 calc R
C17 C 0.6437(6) 0.3125(3) 0.5388(4) 0.0252(12) Uani 1 1 d .
H17 H 0.5824 0.3410 0.5107 0.030 Uiso 1 1 calc R
C18 C 0.5002(5) 0.0690(3) 0.6076(4) 0.0225(12) Uani 1 1 d .
H18 H 0.5378 0.0270 0.6150 0.027 Uiso 1 1 calc R
C19 C 0.3824(5) 0.0803(3) 0.5644(4) 0.0259(12) Uani 1 1 d .
H19 H 0.3252 0.0489 0.5380 0.031 Uiso 1 1 calc R
C20 C 0.3662(5) 0.1467(3) 0.5681(4) 0.0255(12) Uani 1 1 d .
H20 H 0.2947 0.1702 0.5434 0.031 Uiso 1 1 calc R
C21 C 0.5911(5) 0.2258(3) 0.8745(4) 0.0248(12) Uani 1 1 d .
H21 H 0.6406 0.2066 0.9229 0.030 Uiso 1 1 calc R
C22 C 0.4981(6) 0.2738(3) 0.8847(4) 0.0286(13) Uani 1 1 d .
H22 H 0.4736 0.2932 0.9391 0.034 Uiso 1 1 calc R
C23 C 0.4505(6) 0.2864(3) 0.8001(4) 0.0273(13) Uani 1 1 d .
H23 H 0.3846 0.3167 0.7842 0.033 Uiso 1 1 calc R
C24 C 0.8281(6) 0.0500(3) 0.9047(4) 0.0282(13) Uani 1 1 d .
H24 H 0.8137 0.0051 0.9288 0.034 Uiso 1 1 calc R
C25 C 0.9721(6) 0.0565(3) 0.8974(4) 0.0308(14) Uani 1 1 d .
H25A H 0.9916 0.0999 0.8736 0.046 Uiso 1 1 calc R
H25B H 1.0017 0.0228 0.8567 0.046 Uiso 1 1 calc R
H25C H 1.0150 0.0511 0.9571 0.046 Uiso 1 1 calc R
C26 C 0.7837(6) 0.0970(3) 0.9751(4) 0.0343(15) Uani 1 1 d .
H26A H 0.8311 0.0888 1.0326 0.051 Uiso 1 1 calc R
H26B H 0.6927 0.0905 0.9825 0.051 Uiso 1 1 calc R
H26C H 0.7986 0.1421 0.9558 0.051 Uiso 1 1 calc R
C27 C 0.8173(5) -0.0156(3) 0.7360(4) 0.0230(12) Uani 1 1 d .
H27 H 0.9014 0.0027 0.7207 0.028 Uiso 1 1 calc R
C28 C 0.8494(6) -0.0779(3) 0.7880(4) 0.0322(14) Uani 1 1 d .
H28A H 0.7716 -0.1031 0.7953 0.048 Uiso 1 1 calc R
H28B H 0.8883 -0.0667 0.8474 0.048 Uiso 1 1 calc R
H28C H 0.9092 -0.1041 0.7549 0.048 Uiso 1 1 calc R
C29 C 0.7527(5) -0.0345(3) 0.6458(4) 0.0246(12) Uani 1 1 d .
H29A H 0.8047 -0.0671 0.6164 0.037 Uiso 1 1 calc R
H29B H 0.7430 0.0044 0.6075 0.037 Uiso 1 1 calc R
H29C H 0.6687 -0.0531 0.6553 0.037 Uiso 1 1 calc R
C30 C 0.5777(6) 0.0177(3) 0.8213(4) 0.0267(13) Uani 1 1 d .
H30 H 0.5445 -0.0048 0.7652 0.032 Uiso 1 1 calc R
C31 C 0.4777(6) 0.0695(3) 0.8413(4) 0.0265(13) Uani 1 1 d .
H31A H 0.3946 0.0484 0.8451 0.040 Uiso 1 1 calc R
H31B H 0.4729 0.1020 0.7928 0.040 Uiso 1 1 calc R
H31C H 0.5015 0.0911 0.8986 0.040 Uiso 1 1 calc R
C32 C 0.5808(6) -0.0346(3) 0.8946(4) 0.0333(14) Uani 1 1 d .
H32A H 0.6093 -0.0150 0.9524 0.050 Uiso 1 1 calc R
H32B H 0.6397 -0.0695 0.8795 0.050 Uiso 1 1 calc R
H32C H 0.4954 -0.0529 0.8991 0.050 Uiso 1 1 calc R

loop_
_atom_site_aniso_label
_atom_site_aniso_U_11
_atom_site_aniso_U_22
_atom_site_aniso_U_33
_atom_site_aniso_U_23
_atom_site_aniso_U_13
_atom_site_aniso_U_12
Os 0.02161(11) 0.01599(11) 0.01890(11) -0.00068(9) 0.00245(7) -0.00014(9)
P1 0.0266(7) 0.0162(7) 0.0178(7) -0.0006(5) 0.0008(6) -0.0017(6)
N1 0.026(2) 0.019(2) 0.022(2) -0.0002(19) 0.0020(19) 0.0008(19)
N2 0.027(2) 0.020(2) 0.015(2) 0.0006(18) 0.0022(18) 0.0018(19)
N3 0.027(2) 0.020(2) 0.024(3) -0.004(2) -0.001(2) -0.0025(19)
N4 0.027(2) 0.017(2) 0.021(2) 0.0006(19) 0.0040(19) 0.0045(19)
N5 0.020(2) 0.023(2) 0.023(2) 0.0007(19) 0.0043(19) 0.0009(18)
N6 0.023(2) 0.017(2) 0.027(3) 0.0018(19) 0.0080(19) 0.0026(18)
N7 0.028(2) 0.014(2) 0.023(2) 0.0010(19) 0.0045(19) 0.0023(19)
B1 0.027(3) 0.022(3) 0.023(3) -0.001(3) 0.001(3) 0.004(3)
C1 0.032(3) 0.024(3) 0.021(3) 0.004(2) -0.001(2) -0.004(2)
C2 0.039(4) 0.029(3) 0.031(3) 0.002(3) 0.004(3) -0.009(3)
C3 0.034(3) 0.028(3) 0.030(3) 0.003(3) -0.003(3) -0.003(3)
C4 0.026(3) 0.036(4) 0.036(4) 0.004(3) 0.000(3) 0.001(3)
C5 0.026(3) 0.026(3) 0.035(3) 0.000(3) 0.006(3) -0.002(2)
C6 0.029(3) 0.018(3) 0.024(3) 0.000(2) 0.004(2) -0.001(2)
C7 0.022(3) 0.017(3) 0.029(3) 0.002(2) 0.009(2) -0.002(2)
C8 0.022(3) 0.017(3) 0.031(3) -0.002(2) 0.001(2) 0.001(2)
C9 0.024(3) 0.016(3) 0.031(3) 0.004(2) 0.006(2) 0.000(2)
C10 0.029(3) 0.022(3) 0.023(3) -0.003(2) 0.005(2) -0.004(2)
C11 0.029(3) 0.021(3) 0.032(3) -0.003(3) 0.000(2) -0.002(2)
C12 0.036(3) 0.028(3) 0.024(3) -0.003(2) -0.002(2) -0.010(3)
C13 0.041(4) 0.023(3) 0.028(3) -0.008(3) 0.004(3) -0.006(3)
C14 0.025(3) 0.024(3) 0.033(3) 0.000(3) 0.009(2) 0.002(2)
C15 0.031(3) 0.023(3) 0.024(3) -0.002(2) 0.011(2) -0.007(2)
C16 0.042(4) 0.024(3) 0.022(3) 0.004(2) 0.006(3) -0.004(3)
C17 0.037(3) 0.016(3) 0.023(3) 0.004(2) -0.003(2) -0.001(2)
C18 0.031(3) 0.017(3) 0.021(3) 0.002(2) 0.004(2) -0.002(2)
C19 0.028(3) 0.024(3) 0.026(3) -0.001(2) 0.001(2) -0.005(2)
C20 0.021(3) 0.034(3) 0.021(3) 0.005(3) 0.000(2) -0.003(2)
C21 0.031(3) 0.022(3) 0.022(3) -0.002(2) 0.008(2) 0.003(2)
C22 0.040(3) 0.018(3) 0.029(3) -0.005(2) 0.013(3) 0.000(2)
C23 0.028(3) 0.019(3) 0.036(4) 0.001(2) 0.012(3) -0.002(2)
C24 0.039(3) 0.018(3) 0.028(3) 0.001(2) 0.005(3) -0.002(3)
C25 0.037(3) 0.029(3) 0.025(3) 0.007(3) -0.007(3) 0.001(3)
C26 0.046(4) 0.031(3) 0.026(3) -0.002(3) -0.002(3) 0.004(3)
C27 0.025(3) 0.023(3) 0.021(3) 0.003(2) 0.000(2) 0.000(2)
C28 0.040(4) 0.021(3) 0.036(4) 0.004(3) 0.008(3) 0.006(3)
C29 0.027(3) 0.018(3) 0.029(3) -0.002(2) 0.004(2) -0.002(2)
C30 0.035(3) 0.023(3) 0.022(3) 0.002(2) 0.004(2) -0.003(2)
C31 0.033(3) 0.018(3) 0.029(3) 0.002(2) 0.008(2) -0.002(2)
C32 0.036(3) 0.028(3) 0.036(4) 0.009(3) 0.007(3) 0.000(3)

loop_
_atom_type_symbol
_atom_type_description
_atom_type_scat_dispersion_real
_atom_type_scat_dispersion_imag
_atom_type_scat_source
C C 0.0033 0.0016 'International Tables Vol C Tables 4.2.6.8 and 6.1.1.4'
H H 0.0000 0.0000 'International Tables Vol C Tables 4.2.6.8 and 6.1.1.4'
B B 0.0013 0.0007 'International Tables Vol C Tables 4.2.6.8 and 6.1.1.4'
N N 0.0061 0.0033 'International Tables Vol C Tables 4.2.6.8 and 6.1.1.4'
P P 0.1023 0.0942 'International Tables Vol C Tables 4.2.6.8 and 6.1.1.4'
Os Os -1.2165 7.6030 'International Tables Vol C Tables 4.2.6.8 and 6.1.1.4'

loop_
_geom_angle_atom_site_label_1
_geom_angle_atom_site_label_2
_geom_angle_atom_site_label_3
_geom_angle
C7 Os N1 64.8(2)
C7 Os N4 106.5(2)
N1 Os N4 169.04(18)
C7 Os N2 85.78(19)
N1 Os N2 86.14(18)
N4 Os N2 86.53(18)
C7 Os N6 165.15(19)
N1 Os N6 104.13(18)
N4 Os N6 83.10(18)
N2 Os N6 83.51(17)
C7 Os P1 89.98(16)
N1 Os P1 92.81(13)
N4 Os P1 93.90(13)
N2 Os P1 175.68(12)
N6 Os P1 100.81(12)
C24 P1 C30 101.8(3)
C24 P1 C27 97.8(3)
C30 P1 C27 103.4(3)
C24 P1 Os 121.15(19)
C30 P1 Os 116.29(19)
C27 P1 Os 113.46(18)
C1 N1 C6 120.0(5)
C1 N1 Os 143.0(4)
C6 N1 Os 96.5(3)
C15 N2 N3 106.7(5)
C15 N2 Os 131.8(4)
N3 N2 Os 121.2(3)
C17 N3 N2 109.4(5)
C17 N3 B1 131.5(5)
N2 N3 B1 119.1(5)
C18 N4 N5 104.8(5)
C18 N4 Os 135.6(4)
N5 N4 Os 119.6(3)
C20 N5 N4 110.2(5)
C20 N5 B1 128.8(5)
N4 N5 B1 120.9(5)
C21 N6 N7 105.8(4)
C21 N6 Os 137.1(4)
N7 N6 Os 116.9(3)
C23 N7 N6 109.4(5)
C23 N7 B1 129.4(5)
N6 N7 B1 121.3(4)
N7 B1 N5 108.2(5)
N7 B1 N3 108.4(5)
N5 B1 N3 108.1(5)
N7 B1 H01 113(3)
N5 B1 H01 108(3)
N3 B1 H01 111(3)
N1 C1 C3 120.2(6)
N1 C1 C2 118.3(5)
C3 C1 C2 121.5(6)
C1 C2 H2A 109.5
C1 C2 H2B 109.5
H2A C2 H2B 109.5
C1 C2 H2C 109.5
H2A C2 H2C 109.5
H2B C2 H2C 109.5
C1 C3 C4 120.3(6)
C1 C3 H3 119.9
C4 C3 H3 119.9
C3 C4 C5 118.7(6)
C3 C4 H4 120.6
C5 C4 H4 120.6
C6 C5 C4 118.9(6)
C6 C5 H5 120.5
C4 C5 H5 120.5
N1 C6 C5 121.1(5)
N1 C6 C7 103.6(5)
C5 C6 C7 135.2(5)
C8 C7 C6 115.4(5)
C8 C7 Os 147.4(5)
C6 C7 Os 94.4(4)
C7 C8 C9 130.7(5)
C7 C8 H8 114(3)
C9 C8 H8 115(3)
C10 C9 C14 116.6(6)
C10 C9 C8 123.3(5)
C14 C9 C8 119.9(5)
C11 C10 C9 121.0(5)
C11 C10 H10 119.5
C9 C10 H10 119.5
C12 C11 C10 121.1(6)
C12 C11 H11 119.4
C10 C11 H11 119.4
C13 C12 C11 119.1(6)
C13 C12 H12 120.5
C11 C12 H12 120.5
C12 C13 C14 120.6(6)
C12 C13 H13 119.7
C14 C13 H13 119.7
C13 C14 C9 121.7(6)
C13 C14 H14 119.2
C9 C14 H14 119.2
N2 C15 C16 110.6(5)
N2 C15 H15 124.7
C16 C15 H15 124.7
C17 C16 C15 103.9(5)
C17 C16 H16 128.1
C15 C16 H16 128.1
N3 C17 C16 109.5(5)
N3 C17 H17 125.3
C16 C17 H17 125.3
N4 C18 C19 111.6(5)
N4 C18 H18 124.2
C19 C18 H18 124.2
C20 C19 C18 104.9(5)
C20 C19 H19 127.6
C18 C19 H19 127.6
N5 C20 C19 108.5(5)
N5 C20 H20 125.8
C19 C20 H20 125.8
N6 C21 C22 111.1(5)
N6 C21 H21 124.5
C22 C21 H21 124.5
C23 C22 C21 105.0(5)
C23 C22 H22 127.5
C21 C22 H22 127.5
C22 C23 N7 108.8(5)
C22 C23 H23 125.6
N7 C23 H23 125.6
C26 C24 C25 109.8(5)
C26 C24 P1 114.7(4)
C25 C24 P1 113.5(4)
C26 C24 H24 106.0
C25 C24 H24 106.0
P1 C24 H24 106.0
C24 C25 H25A 109.5
C24 C25 H25B 109.5
H25A C25 H25B 109.5
C24 C25 H25C 109.5
H25A C25 H25C 109.5
H25B C25 H25C 109.5
C24 C26 H26A 109.5
C24 C26 H26B 109.5
H26A C26 H26B 109.5
C24 C26 H26C 109.5
H26A C26 H26C 109.5
H26B C26 H26C 109.5
C28 C27 C29 108.2(5)
C28 C27 P1 119.8(4)
C29 C27 P1 113.3(4)
C28 C27 H27 104.7
C29 C27 H27 104.7
P1 C27 H27 104.7
C27 C28 H28A 109.5
C27 C28 H28B 109.5
H28A C28 H28B 109.5
C27 C28 H28C 109.5
H28A C28 H28C 109.5
H28B C28 H28C 109.5
C27 C29 H29A 109.5
C27 C29 H29B 109.5
H29A C29 H29B 109.5
C27 C29 H29C 109.5
H29A C29 H29C 109.5
H29B C29 H29C 109.5
C32 C30 C31 109.4(5)
C32 C30 P1 116.8(4)
C31 C30 P1 113.2(4)
C32 C30 H30 105.5
C31 C30 H30 105.5
P1 C30 H30 105.5
C30 C31 H31A 109.5
C30 C31 H31B 109.5
H31A C31 H31B 109.5
C30 C31 H31C 109.5
H31A C31 H31C 109.5
H31B C31 H31C 109.5
C30 C32 H32A 109.5
C30 C32 H32B 109.5
H32A C32 H32B 109.5
C30 C32 H32C 109.5
H32A C32 H32C 109.5
H32B C32 H32C 109.5

loop_
_geom_bond_atom_site_label_1
_geom_bond_atom_site_label_2
_geom_bond_distance
Os C7 2.073(5)
Os N1 2.099(5)
Os N4 2.101(5)
Os N2 2.131(4)
Os N6 2.205(4)
Os P1 2.3371(14)
P1 C24 1.880(6)
P1 C30 1.890(6)
P1 C27 1.891(6)
N1 C1 1.345(7)
N1 C6 1.371(7)
N2 C15 1.329(7)
N2 N3 1.344(6)
N3 C17 1.336(7)
N3 B1 1.533(8)
N4 C18 1.352(7)
N4 N5 1.368(6)
N5 C20 1.357(7)
N5 B1 1.532(8)
N6 C21 1.329(7)
N6 N7 1.371(6)
N7 C23 1.360(7)
N7 B1 1.529(8)
B1 H01 1.10(6)
C1 C3 1.386(8)
C1 C2 1.492(8)
C2 H2A 0.9800
C2 H2B 0.9800
C2 H2C 0.9800
C3 C4 1.393(9)
C3 H3 0.9500
C4 C5 1.397(9)
C4 H4 0.9500
C5 C6 1.377(8)
C5 H5 0.9500
C6 C7 1.471(8)
C7 C8 1.356(8)
C8 C9 1.462(8)
C8 H8 0.98(6)
C9 C10 1.402(8)
C9 C14 1.406(8)
C10 C11 1.380(8)
C10 H10 0.9500
C11 C12 1.379(8)
C11 H11 0.9500
C12 C13 1.371(9)
C12 H12 0.9500
C13 C14 1.379(8)
C13 H13 0.9500
C14 H14 0.9500
C15 C16 1.391(8)
C15 H15 0.9500
C16 C17 1.363(8)
C16 H16 0.9500
C17 H17 0.9500
C18 C19 1.385(8)
C18 H18 0.9500
C19 C20 1.368(8)
C19 H19 0.9500
C20 H20 0.9500
C21 C22 1.400(8)
C21 H21 0.9500
C22 C23 1.353(9)
C22 H22 0.9500
C23 H23 0.9500
C24 C26 1.514(8)
C24 C25 1.533(8)
C24 H24 1.0000
C25 H25A 0.9800
C25 H25B 0.9800
C25 H25C 0.9800
C26 H26A 0.9800
C26 H26B 0.9800
C26 H26C 0.9800
C27 C28 1.519(8)
C27 C29 1.520(8)
C27 H27 1.0000
C28 H28A 0.9800
C28 H28B 0.9800
C28 H28C 0.9800
C29 H29A 0.9800
C29 H29B 0.9800
C29 H29C 0.9800
C30 C32 1.526(8)
C30 C31 1.534(8)
C30 H30 1.0000
C31 H31A 0.9800
C31 H31B 0.9800
C31 H31C 0.9800
C32 H32A 0.9800
C32 H32B 0.9800
C32 H32C 0.9800
